data_9017882
loop_
_publ_author_name
'Bechtold, A.'
'Wildner, M.'

_publ_section_title
;
 Crystal chemistry of the kieserite-cobaltkieserite solid solution,
 Mg1-xCox(SO4)*H2O: well-behaved oddities
 Note: sample Mg0.76Co0.28
;
_journal_name_full 'European Journal of Mineralogy'
_journal_page_first 43
_journal_page_last 52
_journal_volume 28
_journal_year 2016
_chemical_compound_source Synthetic
_chemical_formula_sum 'Co0.279 H2 Mg0.721 O5 S'
_chemical_name_mineral Kieserite
_space_group_IT_number 15
_space_group_name_Hall '-C 2yc'
_space_group_name_H-M_alt 'C 1 2/c 1'
_symmetry_space_group_name_H-M 'C 1 2/c 1'
_cell_angle_alpha 90
_cell_angle_beta 118.19
_cell_angle_gamma 90
_cell_length_a 6.929
_cell_length_b 7.623
_cell_length_c 7.641
_cell_formula_units_Z 4
_cell_volume 355.724
_database_code_amcsd 0021000
_exptl_crystal_density_diffrn 2.764
_cod_data_source_file inputs/fixed/split/08638.cif
_cod_data_source_block 08638
_cod_original_formula_sum '(Mg.721 Co.279) S O5 H2'
_cod_database_code 9017882

loop_
_space_group_symop_operation_xyz
x,y,z
1/2+x,1/2+y,z
x,-y,1/2+z
1/2+x,1/2-y,1/2+z
-x,y,1/2-z
1/2-x,1/2+y,1/2-z
-x,-y,-z
1/2-x,1/2-y,-z

loop_
_atom_site_aniso_label
_atom_site_aniso_U_11
_atom_site_aniso_U_22
_atom_site_aniso_U_33
_atom_site_aniso_U_12
_atom_site_aniso_U_13
_atom_site_aniso_U_23
Mg 0.00750 0.00820 0.00850 0.00030 0.00350 0.00040
Co 0.00750 0.00820 0.00850 0.00030 0.00350 0.00040
S 0.00580 0.00690 0.00890 0.00000 0.00310 0.00000
O1 0.00860 0.01550 0.01590 0.00400 0.00410 0.00700
O2 0.01260 0.01150 0.01700 0.00120 0.00920 0.00500
O3 0.01110 0.01210 0.01140 0.00000 0.00560 0.00000

loop_
_atom_site_label
_atom_site_fract_x
_atom_site_fract_y
_atom_site_fract_z
_atom_site_occupancy
_atom_site_U_iso_or_equiv
Mg 0.00000 0.50000 0.00000 0.72100 0.00820
Co 0.00000 0.50000 0.00000 0.27900 0.00820
S 0.00000 0.15452 0.25000 1.00000 0.00740
O1 0.17492 0.04403 0.39601 1.00000 0.01400
O2 0.09304 0.26733 0.15049 1.00000 0.01280
O3 0.00000 0.63606 0.25000 1.00000 0.01140
H 0.10000 0.69900 0.28800 1.00000 0.03810

loop_
_cod_related_entry_id
_cod_related_entry_database
_cod_related_entry_code
1 AMCSD 0021000
